data_1570855
loop_
_publ_author_name
'Jiang, Wen'
'Rajeshkumar, Thayalan'
'Guo, Mengyue'
'Lin, Yuejian'
'Maron, Laurent'
'Zhang, Lixin'

_publ_section_title
;
 Rare-earth metal ethylene and ethyne complexes.
;
_journal_issue 10
_journal_name_full 'Chemical science'
_journal_page_first 3495
_journal_page_last 3501
_journal_paper_doi 10.1039/d3sc06599e
_journal_volume 15
_journal_year 2024
_chemical_formula_moiety 'C49 H71 Al Lu N3'
_chemical_formula_sum 'C49 H73 Al Lu N3'
_chemical_formula_weight 906.05
_space_group_crystal_system monoclinic
_space_group_IT_number 14
_space_group_name_Hall '-P 2ybc'
_space_group_name_H-M_alt 'P 1 21/c 1'
_atom_sites_solution_hydrogens mixed
_atom_sites_solution_primary iterative
_audit_creation_date 2023-04-27
_audit_creation_method
;
Olex2 1.2
(compiled 2018.05.29 svn.r3508 for OlexSys, GUI svn.r5506)
;
_audit_update_record
;
2023-04-28 deposited with the CCDC.	2024-01-30 downloaded from the CCDC.
;
_cell_angle_alpha 90
_cell_angle_beta 99.0880(10)
_cell_angle_gamma 90
_cell_formula_units_Z 4
_cell_length_a 11.4749(4)
_cell_length_b 19.6122(7)
_cell_length_c 20.9790(9)
_cell_measurement_reflns_used 9877
_cell_measurement_temperature 173(2)
_cell_measurement_theta_max 26.675
_cell_measurement_theta_min 2.224
_cell_volume 4662.0(3)
_computing_cell_refinement 'SAINT V8.40B (?, 2016)'
_computing_data_reduction 'SAINT V8.40B (?, 2016)'
_computing_molecular_graphics 'Olex2 (Dolomanov et al., 2009)'
_computing_publication_material 'Olex2 (Dolomanov et al., 2009)'
_computing_structure_refinement 'ShelXL (Sheldrick, 2015)'
_computing_structure_solution 'olex2.solve (Bourhis et al., 2015)'
_diffrn_ambient_temperature 173.0
_diffrn_measured_fraction_theta_full 1.000
_diffrn_measured_fraction_theta_max 1.000
_diffrn_measurement_device_type 'Bruker APEX-II CCD'
_diffrn_measurement_method '\f and \w scans'
_diffrn_radiation_type MoK\a
_diffrn_radiation_wavelength 0.71073
_diffrn_reflns_av_R_equivalents 0.1165
_diffrn_reflns_av_unetI/netI 0.0443
_diffrn_reflns_Laue_measured_fraction_full 1.000
_diffrn_reflns_Laue_measured_fraction_max 1.000
_diffrn_reflns_limit_h_max 14
_diffrn_reflns_limit_h_min -14
_diffrn_reflns_limit_k_max 24
_diffrn_reflns_limit_k_min -24
_diffrn_reflns_limit_l_max 26
_diffrn_reflns_limit_l_min -26
_diffrn_reflns_number 111964
_diffrn_reflns_point_group_measured_fraction_full 1.000
_diffrn_reflns_point_group_measured_fraction_max 1.000
_diffrn_reflns_theta_full 25.242
_diffrn_reflns_theta_max 26.500
_diffrn_reflns_theta_min 2.076
_diffrn_standards_number 0
_exptl_absorpt_coefficient_mu 2.170
_exptl_absorpt_correction_T_max 0.7455
_exptl_absorpt_correction_T_min 0.6082
_exptl_absorpt_correction_type multi-scan
_exptl_absorpt_process_details sadabs
_exptl_crystal_colour colourless
_exptl_crystal_colour_primary colourless
_exptl_crystal_density_diffrn 1.291
_exptl_crystal_description block
_exptl_crystal_F_000 1888
_refine_diff_density_max 0.586
_refine_diff_density_min -0.518
_refine_diff_density_rms 0.072
_refine_ls_extinction_method none
_refine_ls_goodness_of_fit_ref 1.010
_refine_ls_hydrogen_treatment mixed
_refine_ls_matrix_type full
_refine_ls_number_parameters 528
_refine_ls_number_reflns 9667
_refine_ls_number_restraints 32
_refine_ls_restrained_S_all 1.014
_refine_ls_R_factor_all 0.0441
_refine_ls_R_factor_gt 0.0277
_refine_ls_shift/su_max 0.003
_refine_ls_shift/su_mean 0.000
_refine_ls_structure_factor_coef Fsqd
_refine_ls_weighting_details 'w=1/[\s^2^(Fo^2^)+(0.0236P)^2^+1.9937P] where P=(Fo^2^+2Fc^2^)/3'
_refine_ls_weighting_scheme calc
_refine_ls_wR_factor_gt 0.0602
_refine_ls_wR_factor_ref 0.0661
_reflns_Friedel_coverage 0.000
_reflns_number_gt 7624
_reflns_number_total 9667
_reflns_threshold_expression 'I > 2\s(I)'
_cod_data_source_file d3sc06599e2.cif
_cod_data_source_block mo_210806a_a
_cod_depositor_comments 'Adding full bibliography for 1570851--1570856.cif.'
_cod_database_code 1570855
_shelx_shelxl_version_number 2018/3
_shelx_space_group_comment
;
The symmetry employed for this shelxl refinement is uniquely defined
by the following loop, which should always be used as a source of
symmetry information in preference to the above space-group names.
They are only intended as comments.
;
_olex2_refinement_description
;
1. Fixed Uiso
 At 1.2 times of:
  All C(H) groups, All C(H,H) groups
 At 1.5 times of:
  All C(H,H,H) groups
2. Restrained distances
 C49-C48 = C49'-C48'
 1.53 with sigma of 0.003
3. Uiso/Uaniso restraints and constraints
C48 \\sim C48': within 2A with sigma of 0.02 and sigma for terminal atoms of
0.05
Uanis(C49) \\sim Ueq, Uanis(C49') \\sim Ueq: with sigma of 0.003 and sigma for
terminal atoms of 0.006
Uanis(C48) \\sim Ueq, Uanis(C48') \\sim Ueq: with sigma of 0.02 and sigma for
terminal atoms of 0.04
4. Others
 Sof(C48')=Sof(H48c)=Sof(H48d)=Sof(C49')=Sof(H49d)=Sof(H49e)=Sof(H49f)=1-FVAR(1)
 Sof(C48)=Sof(H48a)=Sof(H48b)=Sof(C49)=Sof(H49a)=Sof(H49b)=Sof(H49c)=FVAR(1)
5.a Ternary CH refined with riding coordinates:
 C8(H8), C11(H11), C34(H34), C37(H37)
5.b Secondary CH2 refined with riding coordinates:
 C14(H14a,H14b), C21(H21a,H21b), C44(H44a,H44b), C46(H46a,H46b), C48(H48a,
 H48b), C48'(H48c,H48d)
5.c Aromatic/amide H refined with riding coordinates:
 C4(H4), C5(H5), C6(H6), C16(H16), C17(H17), C18(H18), C19(H19), C20(H20),
 C23(H23), C24(H24), C25(H25), C26(H26), C27(H27), C30(H30), C31(H31), C32(H32)
5.d Idealised Me refined as rotating group:
 C9(H9a,H9b,H9c), C10(H10a,H10b,H10c), C12(H12a,H12b,H12c), C13(H13a,H13b,
 H13c), C35(H35a,H35b,H35c), C36(H36a,H36b,H36c), C38(H38a,H38b,H38c), C39(H39a,
 H39b,H39c), C41(H41a,H41b,H41c), C43(H43a,H43b,H43c), C45(H45a,H45b,H45c),
 C47(H47a,H47b,H47c), C49(H49a,H49b,H49c), C49'(H49d,H49e,H49f)
;
_olex2_submission_special_instructions 'No special instructions were received'

loop_
_space_group_symop_operation_xyz
'x, y, z'
'-x, y+1/2, -z+1/2'
'-x, -y, -z'
'x, -y-1/2, z-1/2'

loop_
_atom_site_label
_atom_site_type_symbol
_atom_site_fract_x
_atom_site_fract_y
_atom_site_fract_z
_atom_site_U_iso_or_equiv
_atom_site_adp_type
_atom_site_occupancy
_atom_site_site_symmetry_order
_atom_site_calc_flag
_atom_site_refinement_flags_posn
_atom_site_refinement_flags_adp
_atom_site_refinement_flags_occupancy
_atom_site_disorder_assembly
_atom_site_disorder_group
Lu1 Lu 0.19431(2) 0.70062(2) 0.62645(2) 0.03010(5) Uani 1 1 d . . . . .
Al1 Al 0.13212(9) 0.57583(5) 0.69556(5) 0.0414(2) Uani 1 1 d . . . . .
C1 C 0.3204(2) 0.75457(13) 0.53953(14) 0.0241(6) Uani 1 1 d . . . . .
C2 C 0.1701(2) 0.69497(14) 0.46166(14) 0.0276(6) Uani 1 1 d . . . . .
C3 C 0.2344(3) 0.64593(14) 0.43141(15) 0.0311(7) Uani 1 1 d . . . . .
C4 C 0.1855(3) 0.62239(17) 0.37045(16) 0.0439(8) Uani 1 1 d . . . . .
H4 H 0.228669 0.590729 0.349051 0.053 Uiso 1 1 calc R . . . .
C5 C 0.0761(3) 0.6438(2) 0.34028(18) 0.0533(10) Uani 1 1 d . . . . .
H5 H 0.045332 0.627591 0.298318 0.064 Uiso 1 1 calc R . . . .
C6 C 0.0122(3) 0.68845(19) 0.37105(18) 0.0496(9) Uani 1 1 d . . . . .
H6 H -0.064148 0.701865 0.350501 0.060 Uiso 1 1 calc R . . . .
C7 C 0.0564(3) 0.71485(15) 0.43206(16) 0.0350(7) Uani 1 1 d . . . . .
C8 C 0.3498(3) 0.61657(15) 0.46575(15) 0.0330(7) Uani 1 1 d . . . . .
H8 H 0.396338 0.654801 0.488826 0.040 Uiso 1 1 calc R . . . .
C9 C 0.3261(3) 0.56432(16) 0.51651(17) 0.0434(8) Uani 1 1 d . . . . .
H9A H 0.285465 0.586667 0.548553 0.065 Uiso 1 1 calc GR . . . .
H9B H 0.401176 0.545373 0.537981 0.065 Uiso 1 1 calc GR . . . .
H9C H 0.276533 0.527513 0.495459 0.065 Uiso 1 1 calc GR . . . .
C10 C 0.4259(3) 0.58345(17) 0.42047(18) 0.0488(9) Uani 1 1 d . . . . .
H10A H 0.388812 0.540902 0.403180 0.073 Uiso 1 1 calc GR . . . .
H10B H 0.504512 0.573618 0.444459 0.073 Uiso 1 1 calc GR . . . .
H10C H 0.433111 0.614656 0.384810 0.073 Uiso 1 1 calc GR . . . .
C11 C -0.0171(3) 0.76529(19) 0.46291(17) 0.0438(8) Uani 1 1 d . . . . .
H11 H 0.030777 0.781251 0.504191 0.053 Uiso 1 1 calc R . . . .
C12 C -0.0496(3) 0.8280(2) 0.4197(2) 0.0585(11) Uani 1 1 d . . . . .
H12A H 0.022627 0.852082 0.413450 0.088 Uiso 1 1 calc GR . . . .
H12B H -0.099746 0.858647 0.440466 0.088 Uiso 1 1 calc GR . . . .
H12C H -0.092192 0.813344 0.377804 0.088 Uiso 1 1 calc GR . . . .
C13 C -0.1292(3) 0.7318(2) 0.4791(2) 0.0617(11) Uani 1 1 d . . . . .
H13A H -0.178543 0.716592 0.439244 0.093 Uiso 1 1 calc GR . . . .
H13B H -0.173058 0.764867 0.501148 0.093 Uiso 1 1 calc GR . . . .
H13C H -0.107790 0.692507 0.507419 0.093 Uiso 1 1 calc GR . . . .
C14 C 0.4885(2) 0.81928(15) 0.50383(14) 0.0287(6) Uani 1 1 d . . . . .
H14A H 0.537275 0.793028 0.538564 0.034 Uiso 1 1 calc R . . . .
H14B H 0.489400 0.867641 0.517413 0.034 Uiso 1 1 calc R . . . .
C15 C 0.5419(2) 0.81353(14) 0.44261(13) 0.0259(6) Uani 1 1 d . . . . .
C16 C 0.5948(3) 0.86893(15) 0.41869(15) 0.0327(7) Uani 1 1 d . . . . .
H16 H 0.595951 0.911699 0.440049 0.039 Uiso 1 1 calc R . . . .
C17 C 0.6464(3) 0.86243(17) 0.36348(17) 0.0412(8) Uani 1 1 d . . . . .
H17 H 0.682762 0.900870 0.347274 0.049 Uiso 1 1 calc R . . . .
C18 C 0.6455(3) 0.80118(16) 0.33214(15) 0.0380(7) Uani 1 1 d . . . . .
H18 H 0.681604 0.797068 0.294576 0.046 Uiso 1 1 calc R . . . .
C19 C 0.5921(3) 0.74564(17) 0.35522(15) 0.0375(7) Uani 1 1 d . . . . .
H19 H 0.590128 0.703199 0.333248 0.045 Uiso 1 1 calc R . . . .
C20 C 0.5415(3) 0.75172(16) 0.41033(15) 0.0350(7) Uani 1 1 d . . . . .
H20 H 0.505816 0.713007 0.426474 0.042 Uiso 1 1 calc R . . . .
C21 C 0.2890(3) 0.82607(14) 0.44033(14) 0.0291(6) Uani 1 1 d . . . . .
H21A H 0.212765 0.801393 0.432732 0.035 Uiso 1 1 calc R . . . .
H21B H 0.326060 0.821032 0.401072 0.035 Uiso 1 1 calc R . . . .
C22 C 0.2649(2) 0.90050(15) 0.44987(15) 0.0307(6) Uani 1 1 d . . . . .
C23 C 0.3044(3) 0.94949(16) 0.41087(17) 0.0422(8) Uani 1 1 d . . . . .
H23 H 0.352145 0.936439 0.379842 0.051 Uiso 1 1 calc R . . . .
C24 C 0.2745(4) 1.01783(18) 0.4168(2) 0.0575(11) Uani 1 1 d . . . . .
H24 H 0.302876 1.051359 0.390339 0.069 Uiso 1 1 calc R . . . .
C25 C 0.2042(4) 1.03645(19) 0.4609(2) 0.0601(11) Uani 1 1 d . . . . .
H25 H 0.182653 1.082918 0.464232 0.072 Uiso 1 1 calc R . . . .
C26 C 0.1647(3) 0.9889(2) 0.5001(2) 0.0560(10) Uani 1 1 d . . . . .
H26 H 0.116689 1.002303 0.530894 0.067 Uiso 1 1 calc R . . . .
C27 C 0.1951(3) 0.92105(17) 0.49468(18) 0.0447(8) Uani 1 1 d . . . . .
H27 H 0.167758 0.888085 0.522033 0.054 Uiso 1 1 calc R . . . .
C28 C 0.4748(3) 0.77252(14) 0.63594(13) 0.0270(6) Uani 1 1 d . . . . .
C29 C 0.5751(3) 0.73032(15) 0.64502(14) 0.0305(7) Uani 1 1 d . . . . .
C30 C 0.6813(3) 0.75600(16) 0.67695(15) 0.0368(7) Uani 1 1 d . . . . .
H30 H 0.749874 0.728199 0.681404 0.044 Uiso 1 1 calc R . . . .
C31 C 0.6892(3) 0.82095(17) 0.70232(17) 0.0448(9) Uani 1 1 d . . . . .
H31 H 0.762690 0.838154 0.723378 0.054 Uiso 1 1 calc R . . . .
C32 C 0.5895(3) 0.86034(16) 0.69671(15) 0.0413(8) Uani 1 1 d . . . . .
H32 H 0.594570 0.904341 0.715879 0.050 Uiso 1 1 calc R . . . .
C33 C 0.4811(3) 0.83819(15) 0.66390(14) 0.0316(7) Uani 1 1 d . . . . .
C34 C 0.5721(3) 0.65689(15) 0.62032(15) 0.0340(7) Uani 1 1 d . . . . .
H34 H 0.489441 0.646635 0.599556 0.041 Uiso 1 1 calc R . . . .
C35 C 0.6052(3) 0.60648(16) 0.67590(17) 0.0457(8) Uani 1 1 d . . . . .
H35A H 0.688390 0.612542 0.694484 0.069 Uiso 1 1 calc GR . . . .
H35B H 0.592522 0.559784 0.659643 0.069 Uiso 1 1 calc GR . . . .
H35C H 0.555766 0.614821 0.709171 0.069 Uiso 1 1 calc GR . . . .
C36 C 0.6525(3) 0.6472(2) 0.56932(18) 0.0515(9) Uani 1 1 d . . . . .
H36A H 0.628416 0.678504 0.533261 0.077 Uiso 1 1 calc GR . . . .
H36B H 0.646286 0.600079 0.553534 0.077 Uiso 1 1 calc GR . . . .
H36C H 0.734421 0.656716 0.588530 0.077 Uiso 1 1 calc GR . . . .
C37 C 0.3764(3) 0.88538(15) 0.66041(16) 0.0401(8) Uani 1 1 d . . . . .
H37 H 0.307097 0.862670 0.633922 0.048 Uiso 1 1 calc R . . . .
C38 C 0.3978(3) 0.95314(16) 0.62819(18) 0.0512(9) Uani 1 1 d . . . . .
H38A H 0.462131 0.977696 0.654924 0.077 Uiso 1 1 calc GR . . . .
H38B H 0.325790 0.980748 0.623440 0.077 Uiso 1 1 calc GR . . . .
H38C H 0.419292 0.944411 0.585531 0.077 Uiso 1 1 calc GR . . . .
C39 C 0.3453(4) 0.8992(2) 0.72802(18) 0.0596(11) Uani 1 1 d . . . . .
H39A H 0.329178 0.855878 0.748234 0.089 Uiso 1 1 calc GR . . . .
H39B H 0.275283 0.928394 0.724186 0.089 Uiso 1 1 calc GR . . . .
H39C H 0.411780 0.922062 0.754660 0.089 Uiso 1 1 calc GR . . . .
C40 C 0.0500(3) 0.60622(18) 0.60403(17) 0.0391(8) Uani 1 1 d . . . . .
C41 C -0.0404(3) 0.54834(19) 0.5846(2) 0.0599(11) Uani 1 1 d . . . . .
H41A H 0.001626 0.506124 0.577810 0.090 Uiso 1 1 calc GR . . . .
H41B H -0.092368 0.560845 0.544693 0.090 Uiso 1 1 calc GR . . . .
H41C H -0.087631 0.541425 0.619149 0.090 Uiso 1 1 calc GR . . . .
C42 C 0.2899(3) 0.6311(2) 0.71924(19) 0.0585(11) Uani 1 1 d . . . . .
C43 C 0.3038(4) 0.6991(3) 0.7558(2) 0.0877(18) Uani 1 1 d . . . . .
H43A H 0.292319 0.736919 0.724908 0.132 Uiso 1 1 calc GR . . . .
H43B H 0.383035 0.701891 0.781182 0.132 Uiso 1 1 calc GR . . . .
H43C H 0.244769 0.702032 0.784798 0.132 Uiso 1 1 calc GR . . . .
C44 C 0.0245(4) 0.5988(2) 0.7577(2) 0.0692(12) Uani 1 1 d . . . . .
H44A H 0.072095 0.620382 0.795828 0.083 Uiso 1 1 calc R . . . .
H44B H -0.032172 0.633434 0.737336 0.083 Uiso 1 1 calc R . . . .
C45 C -0.0457(5) 0.5412(3) 0.7815(3) 0.103(2) Uani 1 1 d . . . . .
H45A H -0.098464 0.521285 0.744955 0.155 Uiso 1 1 calc GR . . . .
H45B H -0.092531 0.558999 0.813038 0.155 Uiso 1 1 calc GR . . . .
H45C H 0.008520 0.506087 0.801931 0.155 Uiso 1 1 calc GR . . . .
C46 C 0.1848(4) 0.48054(19) 0.6962(2) 0.0611(11) Uani 1 1 d . . . . .
H46A H 0.221794 0.469397 0.740896 0.073 Uiso 1 1 calc R . . . .
H46B H 0.113610 0.451557 0.686080 0.073 Uiso 1 1 calc R . . . .
C47 C 0.2711(5) 0.4594(2) 0.6510(2) 0.0844(16) Uani 1 1 d . . . . .
H47A H 0.232161 0.463203 0.606122 0.127 Uiso 1 1 calc GR . . . .
H47B H 0.295950 0.412089 0.660097 0.127 Uiso 1 1 calc GR . . . .
H47C H 0.340322 0.489298 0.658025 0.127 Uiso 1 1 calc GR . . . .
C48 C 0.0641(9) 0.7770(3) 0.6606(5) 0.058(2) Uani 0.614(10) 1 d D U P A 1
H48A H -0.009477 0.750291 0.659341 0.070 Uiso 0.614(10) 1 calc R . P A 1
H48B H 0.094985 0.783471 0.706996 0.070 Uiso 0.614(10) 1 calc R . P A 1
C49 C 0.0211(8) 0.8476(4) 0.6378(4) 0.094(3) Uani 0.614(10) 1 d D U P A 1
H49A H 0.089025 0.878053 0.638340 0.141 Uiso 0.614(10) 1 calc GR . P A 1
H49B H -0.030963 0.865645 0.666504 0.141 Uiso 0.614(10) 1 calc GR . P A 1
H49C H -0.022288 0.844601 0.593701 0.141 Uiso 0.614(10) 1 calc GR . P A 1
C48' C 0.0970(11) 0.7953(8) 0.6522(9) 0.058(4) Uani 0.386(10) 1 d D U P A 2
H48C H 0.141108 0.812948 0.693283 0.070 Uiso 0.386(10) 1 calc R . P A 2
H48D H 0.104754 0.829940 0.618790 0.070 Uiso 0.386(10) 1 calc R . P A 2
C49' C -0.0330(10) 0.7938(8) 0.6600(8) 0.095(5) Uani 0.386(10) 1 d D U P A 2
H49D H -0.079132 0.772302 0.621944 0.142 Uiso 0.386(10) 1 calc GR . P A 2
H49E H -0.061169 0.840430 0.664343 0.142 Uiso 0.386(10) 1 calc GR . P A 2
H49F H -0.042155 0.767500 0.698624 0.142 Uiso 0.386(10) 1 calc GR . P A 2
N1 N 0.2162(2) 0.72106(11) 0.52425(11) 0.0253(5) Uani 1 1 d . . . . .
N2 N 0.3666(2) 0.74570(11) 0.60194(11) 0.0255(5) Uani 1 1 d . . . . .
N3 N 0.3662(2) 0.79355(11) 0.49510(11) 0.0269(5) Uani 1 1 d . . . . .
H40A H 0.095(3) 0.6090(17) 0.5692(18) 0.052(10) Uiso 1 1 d . . . . .
H40B H 0.006(3) 0.6512(19) 0.6033(18) 0.059(11) Uiso 1 1 d . . . . .

loop_
_atom_site_aniso_label
_atom_site_aniso_U_11
_atom_site_aniso_U_22
_atom_site_aniso_U_33
_atom_site_aniso_U_23
_atom_site_aniso_U_13
_atom_site_aniso_U_12
Lu1 0.03536(7) 0.03153(7) 0.02442(7) 0.00111(6) 0.00782(5) -0.00418(6)
Al1 0.0389(5) 0.0424(6) 0.0428(6) 0.0152(5) 0.0066(5) -0.0026(4)
C1 0.0286(14) 0.0189(13) 0.0261(16) -0.0035(11) 0.0078(12) 0.0025(11)
C2 0.0297(14) 0.0291(15) 0.0236(15) 0.0040(12) 0.0034(11) -0.0073(12)
C3 0.0400(17) 0.0249(15) 0.0280(17) -0.0029(12) 0.0042(13) -0.0092(13)
C4 0.059(2) 0.0392(19) 0.0343(19) -0.0097(15) 0.0088(17) -0.0126(16)
C5 0.064(2) 0.063(2) 0.030(2) -0.0088(18) -0.0024(18) -0.023(2)
C6 0.0405(19) 0.062(2) 0.041(2) 0.0042(18) -0.0103(16) -0.0167(17)
C7 0.0310(15) 0.0383(18) 0.0345(18) 0.0050(14) 0.0011(13) -0.0081(13)
C8 0.0389(17) 0.0262(15) 0.0353(18) -0.0055(13) 0.0101(14) -0.0028(13)
C9 0.052(2) 0.0285(17) 0.050(2) 0.0048(15) 0.0096(17) 0.0004(15)
C10 0.057(2) 0.0378(19) 0.054(2) -0.0182(17) 0.0185(18) -0.0003(16)
C11 0.0293(16) 0.060(2) 0.040(2) 0.0078(17) 0.0002(15) 0.0032(16)
C12 0.046(2) 0.058(2) 0.071(3) 0.015(2) 0.007(2) 0.0119(19)
C13 0.0366(19) 0.089(3) 0.058(3) 0.024(2) 0.0054(18) 0.001(2)
C14 0.0334(15) 0.0285(15) 0.0232(15) 0.0000(12) 0.0018(12) -0.0065(12)
C15 0.0279(14) 0.0280(15) 0.0210(15) 0.0023(11) 0.0016(11) 0.0002(11)
C16 0.0347(16) 0.0307(16) 0.0346(18) 0.0006(13) 0.0115(14) -0.0005(13)
C17 0.0453(19) 0.0370(18) 0.045(2) 0.0095(15) 0.0188(16) 0.0001(15)
C18 0.0409(17) 0.0459(19) 0.0292(17) 0.0046(15) 0.0119(14) 0.0124(16)
C19 0.0445(19) 0.0369(17) 0.0300(18) -0.0041(14) 0.0025(14) 0.0082(15)
C20 0.0416(18) 0.0312(16) 0.0323(18) 0.0007(13) 0.0066(14) -0.0033(14)
C21 0.0336(16) 0.0288(14) 0.0241(16) 0.0040(12) 0.0026(12) -0.0020(13)
C22 0.0271(14) 0.0312(15) 0.0321(17) 0.0036(13) -0.0003(12) 0.0003(13)
C23 0.048(2) 0.0339(17) 0.045(2) 0.0094(15) 0.0086(16) -0.0013(15)
C24 0.075(3) 0.0345(19) 0.061(3) 0.0150(18) 0.006(2) -0.0032(19)
C25 0.062(3) 0.036(2) 0.078(3) -0.005(2) -0.005(2) 0.0144(18)
C26 0.052(2) 0.054(2) 0.063(3) -0.012(2) 0.0105(19) 0.0144(19)
C27 0.046(2) 0.043(2) 0.046(2) -0.0017(16) 0.0113(16) 0.0016(16)
C28 0.0354(16) 0.0281(14) 0.0168(14) 0.0017(12) 0.0024(12) -0.0065(13)
C29 0.0374(17) 0.0316(15) 0.0218(16) 0.0030(12) 0.0021(13) -0.0049(13)
C30 0.0373(17) 0.0363(17) 0.0336(18) 0.0076(14) -0.0043(14) -0.0063(14)
C31 0.049(2) 0.0402(18) 0.039(2) 0.0051(15) -0.0124(16) -0.0178(16)
C32 0.063(2) 0.0291(16) 0.0281(18) 0.0008(14) -0.0030(16) -0.0179(16)
C33 0.0467(18) 0.0269(15) 0.0210(16) 0.0028(12) 0.0049(13) -0.0082(13)
C34 0.0395(17) 0.0328(16) 0.0281(17) -0.0036(13) 0.0004(13) 0.0013(13)
C35 0.064(2) 0.0283(17) 0.044(2) -0.0008(15) 0.0060(17) 0.0028(16)
C36 0.054(2) 0.062(2) 0.040(2) -0.0037(18) 0.0097(17) 0.0119(19)
C37 0.056(2) 0.0257(16) 0.0381(19) -0.0066(14) 0.0066(16) -0.0039(15)
C38 0.074(3) 0.0291(17) 0.050(2) -0.0017(16) 0.008(2) 0.0036(17)
C39 0.085(3) 0.051(2) 0.048(2) -0.0114(19) 0.027(2) -0.004(2)
C40 0.0357(17) 0.0394(19) 0.042(2) 0.0069(16) 0.0053(15) -0.0036(15)
C41 0.050(2) 0.055(2) 0.071(3) 0.003(2) -0.001(2) -0.0185(19)
C42 0.048(2) 0.081(3) 0.041(2) 0.019(2) -0.0108(17) -0.025(2)
C43 0.094(3) 0.128(4) 0.033(2) 0.017(3) -0.015(2) -0.058(3)
C44 0.091(3) 0.067(3) 0.057(3) 0.011(2) 0.031(2) -0.006(2)
C45 0.116(4) 0.091(4) 0.123(5) 0.002(3) 0.078(4) -0.016(3)
C46 0.059(2) 0.051(2) 0.074(3) 0.027(2) 0.016(2) 0.0118(19)
C47 0.106(4) 0.069(3) 0.086(4) 0.031(3) 0.038(3) 0.037(3)
C48 0.070(6) 0.036(4) 0.082(5) -0.010(4) 0.057(4) -0.009(4)
C49 0.098(5) 0.101(5) 0.092(5) 0.022(4) 0.040(4) 0.038(4)
C48' 0.053(7) 0.056(8) 0.075(8) -0.001(6) 0.040(6) -0.021(6)
C49' 0.086(7) 0.092(7) 0.108(7) -0.024(5) 0.021(5) 0.001(5)
N1 0.0270(12) 0.0253(12) 0.0231(13) -0.0004(10) 0.0025(10) -0.0019(10)
N2 0.0320(13) 0.0242(12) 0.0198(13) -0.0006(10) 0.0029(10) -0.0022(10)
N3 0.0279(12) 0.0273(12) 0.0250(13) 0.0037(10) 0.0024(10) -0.0039(10)

loop_
_atom_type_symbol
_atom_type_description
_atom_type_scat_dispersion_real
_atom_type_scat_dispersion_imag
_atom_type_scat_source
C C 0.0033 0.0016 'International Tables Vol C Tables 4.2.6.8 and 6.1.1.4'
H H 0.0000 0.0000 'International Tables Vol C Tables 4.2.6.8 and 6.1.1.4'
Al Al 0.0645 0.0514 'International Tables Vol C Tables 4.2.6.8 and 6.1.1.4'
Lu Lu -0.4720 5.8584 'International Tables Vol C Tables 4.2.6.8 and 6.1.1.4'
N N 0.0061 0.0033 'International Tables Vol C Tables 4.2.6.8 and 6.1.1.4'

loop_
_geom_angle_atom_site_label_1
_geom_angle_atom_site_label_2
_geom_angle_atom_site_label_3
_geom_angle
_geom_angle_site_symmetry_1
_geom_angle_site_symmetry_3
_geom_angle_publ_flag
Al1 Lu1 H40A 59.2(9) . . ?
Al1 Lu1 H40B 58.7(9) . . ?
C1 Lu1 Al1 146.98(6) . . ?
C1 Lu1 C43 116.69(11) . . ?
C1 Lu1 H40A 102.8(9) . . ?
C1 Lu1 H40B 126.4(9) . . ?
C40 Lu1 Al1 43.67(8) . . ?
C40 Lu1 C1 125.07(10) . . ?
C40 Lu1 C42 86.45(12) . . ?
C40 Lu1 C43 111.06(12) . . ?
C40 Lu1 H40A 22.7(9) . . ?
C40 Lu1 H40B 24.1(9) . . ?
C42 Lu1 Al1 43.98(8) . . ?
C42 Lu1 C1 121.58(11) . . ?
C42 Lu1 C43 33.02(14) . . ?
C42 Lu1 H40A 95.7(9) . . ?
C42 Lu1 H40B 102.3(9) . . ?
C43 Lu1 Al1 68.08(9) . . ?
C43 Lu1 H40A 126.3(9) . . ?
C43 Lu1 H40B 116.9(9) . . ?
C48 Lu1 Al1 99.49(18) . . ?
C48 Lu1 C1 113.31(19) . . ?
C48 Lu1 C40 95.6(3) . . ?
C48 Lu1 C42 109.9(3) . . ?
C48 Lu1 C43 85.4(3) . . ?
C48 Lu1 H40A 111.6(9) . . ?
C48 Lu1 H40B 73.2(10) . . ?
C48' Lu1 Al1 112.9(3) . . ?
C48' Lu1 C1 100.1(3) . . ?
C48' Lu1 C40 108.4(3) . . ?
C48' Lu1 C42 115.7(5) . . ?
C48' Lu1 C43 86.6(5) . . ?
C48' Lu1 N2 102.2(3) . . ?
C48' Lu1 H40A 121.8(9) . . ?
C48' Lu1 H40B 85.1(10) . . ?
N1 Lu1 Al1 133.18(6) . . ?
N1 Lu1 C1 29.87(8) . . ?
N1 Lu1 C40 97.18(10) . . ?
N1 Lu1 C42 138.38(12) . . ?
N1 Lu1 C43 146.04(12) . . ?
N1 Lu1 C48 111.0(2) . . ?
N1 Lu1 C48' 102.4(4) . . ?
N1 Lu1 N2 58.99(8) . . ?
N1 Lu1 H40A 76.5(9) . . ?
N1 Lu1 H40B 96.6(9) . . ?
N2 Lu1 Al1 134.73(6) . . ?
N2 Lu1 C1 29.64(8) . . ?
N2 Lu1 C40 144.86(11) . . ?
N2 Lu1 C42 95.58(10) . . ?
N2 Lu1 C43 87.18(11) . . ?
N2 Lu1 C48 116.2(2) . . ?
N2 Lu1 H40A 123.0(9) . . ?
N2 Lu1 H40B 155.4(9) . . ?
H40A Lu1 H40B 39.0(11) . . ?
C40 Al1 Lu1 55.08(9) . . ?
C40 Al1 C42 108.47(14) . . ?
C42 Al1 Lu1 55.19(10) . . ?
C44 Al1 Lu1 110.75(13) . . ?
C44 Al1 C40 107.60(18) . . ?
C44 Al1 C42 109.27(19) . . ?
C46 Al1 Lu1 133.35(13) . . ?
C46 Al1 C40 111.85(18) . . ?
C46 Al1 C42 103.71(18) . . ?
C46 Al1 C44 115.70(18) . . ?
N1 C1 Lu1 55.03(14) . . ?
N1 C1 N3 121.8(2) . . ?
N2 C1 Lu1 57.68(14) . . ?
N2 C1 N1 111.4(2) . . ?
N2 C1 N3 126.8(2) . . ?
N3 C1 Lu1 167.11(19) . . ?
C3 C2 N1 120.6(2) . . ?
C7 C2 C3 120.0(3) . . ?
C7 C2 N1 119.3(3) . . ?
C2 C3 C8 121.4(3) . . ?
C4 C3 C2 118.2(3) . . ?
C4 C3 C8 120.3(3) . . ?
C3 C4 H4 119.1 . . ?
C5 C4 C3 121.7(3) . . ?
C5 C4 H4 119.1 . . ?
C4 C5 H5 120.1 . . ?
C6 C5 C4 119.7(3) . . ?
C6 C5 H5 120.1 . . ?
C5 C6 H6 119.2 . . ?
C5 C6 C7 121.6(3) . . ?
C7 C6 H6 119.2 . . ?
C2 C7 C11 122.2(3) . . ?
C6 C7 C2 118.6(3) . . ?
C6 C7 C11 119.2(3) . . ?
C3 C8 H8 107.7 . . ?
C3 C8 C9 110.3(3) . . ?
C3 C8 C10 114.0(3) . . ?
C9 C8 H8 107.7 . . ?
C9 C8 C10 109.2(3) . . ?
C10 C8 H8 107.7 . . ?
C8 C9 H9A 109.5 . . ?
C8 C9 H9B 109.5 . . ?
C8 C9 H9C 109.5 . . ?
H9A C9 H9B 109.5 . . ?
H9A C9 H9C 109.5 . . ?
H9B C9 H9C 109.5 . . ?
C8 C10 H10A 109.5 . . ?
C8 C10 H10B 109.5 . . ?
C8 C10 H10C 109.5 . . ?
H10A C10 H10B 109.5 . . ?
H10A C10 H10C 109.5 . . ?
H10B C10 H10C 109.5 . . ?
C7 C11 H11 107.9 . . ?
C7 C11 C12 111.8(3) . . ?
C7 C11 C13 111.1(3) . . ?
C12 C11 H11 107.9 . . ?
C13 C11 H11 107.9 . . ?
C13 C11 C12 109.9(3) . . ?
C11 C12 H12A 109.5 . . ?
C11 C12 H12B 109.5 . . ?
C11 C12 H12C 109.5 . . ?
H12A C12 H12B 109.5 . . ?
H12A C12 H12C 109.5 . . ?
H12B C12 H12C 109.5 . . ?
C11 C13 H13A 109.5 . . ?
C11 C13 H13B 109.5 . . ?
C11 C13 H13C 109.5 . . ?
H13A C13 H13B 109.5 . . ?
H13A C13 H13C 109.5 . . ?
H13B C13 H13C 109.5 . . ?
H14A C14 H14B 107.9 . . ?
C15 C14 H14A 109.2 . . ?
C15 C14 H14B 109.2 . . ?
N3 C14 H14A 109.2 . . ?
N3 C14 H14B 109.2 . . ?
N3 C14 C15 112.0(2) . . ?
C16 C15 C14 120.8(3) . . ?
C16 C15 C20 118.6(3) . . ?
C20 C15 C14 120.6(3) . . ?
C15 C16 H16 119.9 . . ?
C15 C16 C17 120.2(3) . . ?
C17 C16 H16 119.9 . . ?
C16 C17 H17 119.7 . . ?
C18 C17 C16 120.6(3) . . ?
C18 C17 H17 119.7 . . ?
C17 C18 H18 120.1 . . ?
C17 C18 C19 119.8(3) . . ?
C19 C18 H18 120.1 . . ?
C18 C19 H19 120.1 . . ?
C18 C19 C20 119.8(3) . . ?
C20 C19 H19 120.1 . . ?
C15 C20 H20 119.5 . . ?
C19 C20 C15 121.0(3) . . ?
C19 C20 H20 119.5 . . ?
H21A C21 H21B 107.6 . . ?
C22 C21 H21A 108.6 . . ?
C22 C21 H21B 108.6 . . ?
N3 C21 H21A 108.6 . . ?
N3 C21 H21B 108.6 . . ?
N3 C21 C22 114.5(2) . . ?
C23 C22 C21 120.7(3) . . ?
C23 C22 C27 118.5(3) . . ?
C27 C22 C21 120.6(3) . . ?
C22 C23 H23 119.8 . . ?
C22 C23 C24 120.5(3) . . ?
C24 C23 H23 119.8 . . ?
C23 C24 H24 120.1 . . ?
C25 C24 C23 119.7(4) . . ?
C25 C24 H24 120.1 . . ?
C24 C25 H25 119.6 . . ?
C26 C25 C24 120.8(3) . . ?
C26 C25 H25 119.6 . . ?
C25 C26 H26 120.2 . . ?
C25 C26 C27 119.6(4) . . ?
C27 C26 H26 120.2 . . ?
C22 C27 H27 119.5 . . ?
C26 C27 C22 121.0(3) . . ?
C26 C27 H27 119.5 . . ?
C29 C28 C33 119.6(3) . . ?
C29 C28 N2 118.6(3) . . ?
C33 C28 N2 121.7(3) . . ?
C28 C29 C34 122.3(3) . . ?
C30 C29 C28 119.3(3) . . ?
C30 C29 C34 118.4(3) . . ?
C29 C30 H30 119.3 . . ?
C31 C30 C29 121.4(3) . . ?
C31 C30 H30 119.3 . . ?
C30 C31 H31 120.5 . . ?
C32 C31 C30 119.0(3) . . ?
C32 C31 H31 120.5 . . ?
C31 C32 H32 118.8 . . ?
C31 C32 C33 122.4(3) . . ?
C33 C32 H32 118.8 . . ?
C28 C33 C37 123.5(3) . . ?
C32 C33 C28 118.2(3) . . ?
C32 C33 C37 118.4(3) . . ?
C29 C34 H34 107.8 . . ?
C29 C34 C35 111.1(2) . . ?
C29 C34 C36 111.7(3) . . ?
C35 C34 H34 107.8 . . ?
C35 C34 C36 110.4(3) . . ?
C36 C34 H34 107.8 . . ?
C34 C35 H35A 109.5 . . ?
C34 C35 H35B 109.5 . . ?
C34 C35 H35C 109.5 . . ?
H35A C35 H35B 109.5 . . ?
H35A C35 H35C 109.5 . . ?
H35B C35 H35C 109.5 . . ?
C34 C36 H36A 109.5 . . ?
C34 C36 H36B 109.5 . . ?
C34 C36 H36C 109.5 . . ?
H36A C36 H36B 109.5 . . ?
H36A C36 H36C 109.5 . . ?
H36B C36 H36C 109.5 . . ?
C33 C37 H37 108.1 . . ?
C33 C37 C38 111.9(3) . . ?
C33 C37 C39 111.2(3) . . ?
C38 C37 H37 108.1 . . ?
C38 C37 C39 109.4(3) . . ?
C39 C37 H37 108.1 . . ?
C37 C38 H38A 109.5 . . ?
C37 C38 H38B 109.5 . . ?
C37 C38 H38C 109.5 . . ?
H38A C38 H38B 109.5 . . ?
H38A C38 H38C 109.5 . . ?
H38B C38 H38C 109.5 . . ?
C37 C39 H39A 109.5 . . ?
C37 C39 H39B 109.5 . . ?
C37 C39 H39C 109.5 . . ?
H39A C39 H39B 109.5 . . ?
H39A C39 H39C 109.5 . . ?
H39B C39 H39C 109.5 . . ?
Lu1 C40 H40A 71(2) . . ?
Lu1 C40 H40B 71(2) . . ?
Al1 C40 Lu1 81.25(11) . . ?
Al1 C40 H40A 120(2) . . ?
Al1 C40 H40B 114(2) . . ?
C41 C40 Lu1 175.8(3) . . ?
C41 C40 Al1 102.6(2) . . ?
C41 C40 H40A 105(2) . . ?
C41 C40 H40B 109(2) . . ?
H40A C40 H40B 105(3) . . ?
C40 C41 H41A 109.5 . . ?
C40 C41 H41B 109.5 . . ?
C40 C41 H41C 109.5 . . ?
H41A C41 H41B 109.5 . . ?
H41A C41 H41C 109.5 . . ?
H41B C41 H41C 109.5 . . ?
Al1 C42 Lu1 80.84(12) . . ?
C43 C42 Lu1 85.0(2) . . ?
C43 C42 Al1 125.7(3) . . ?
Lu1 C43 H43A 50.1 . . ?
Lu1 C43 H43B 139.4 . . ?
Lu1 C43 H43C 110.6 . . ?
C42 C43 Lu1 61.94(19) . . ?
C42 C43 H43A 109.5 . . ?
C42 C43 H43B 109.5 . . ?
C42 C43 H43C 109.5 . . ?
H43A C43 H43B 109.5 . . ?
H43A C43 H43C 109.5 . . ?
H43B C43 H43C 109.5 . . ?
Al1 C44 H44A 107.9 . . ?
Al1 C44 H44B 107.9 . . ?
H44A C44 H44B 107.2 . . ?
C45 C44 Al1 117.8(3) . . ?
C45 C44 H44A 107.9 . . ?
C45 C44 H44B 107.9 . . ?
C44 C45 H45A 109.5 . . ?
C44 C45 H45B 109.5 . . ?
C44 C45 H45C 109.5 . . ?
H45A C45 H45B 109.5 . . ?
H45A C45 H45C 109.5 . . ?
H45B C45 H45C 109.5 . . ?
Al1 C46 H46A 107.6 . . ?
Al1 C46 H46B 107.6 . . ?
H46A C46 H46B 107.1 . . ?
C47 C46 Al1 118.8(3) . . ?
C47 C46 H46A 107.6 . . ?
C47 C46 H46B 107.6 . . ?
C46 C47 H47A 109.5 . . ?
C46 C47 H47B 109.5 . . ?
C46 C47 H47C 109.5 . . ?
H47A C47 H47B 109.5 . . ?
H47A C47 H47C 109.5 . . ?
H47B C47 H47C 109.5 . . ?
Lu1 C48 H48A 103.9 . . ?
Lu1 C48 H48B 103.9 . . ?
H48A C48 H48B 105.4 . . ?
C49 C48 Lu1 133.3(6) . . ?
C49 C48 H48A 103.9 . . ?
C49 C48 H48B 103.9 . . ?
C48 C49 H49A 109.5 . . ?
C48 C49 H49B 109.5 . . ?
C48 C49 H49C 109.5 . . ?
H49A C49 H49B 109.5 . . ?
H49A C49 H49C 109.5 . . ?
H49B C49 H49C 109.5 . . ?
Lu1 C48' H48C 106.8 . . ?
Lu1 C48' H48D 106.8 . . ?
H48C C48' H48D 106.6 . . ?
C49' C48' Lu1 122.2(11) . . ?
C49' C48' H48C 106.8 . . ?
C49' C48' H48D 106.8 . . ?
C48' C49' H49D 109.5 . . ?
C48' C49' H49E 109.5 . . ?
C48' C49' H49F 109.5 . . ?
H49D C49' H49E 109.5 . . ?
H49D C49' H49F 109.5 . . ?
H49E C49' H49F 109.5 . . ?
C1 N1 Lu1 95.09(17) . . ?
C1 N1 C2 125.1(2) . . ?
C2 N1 Lu1 137.32(17) . . ?
C1 N2 Lu1 92.68(16) . . ?
C1 N2 C28 128.0(2) . . ?
C28 N2 Lu1 137.71(18) . . ?
C1 N3 C14 124.4(2) . . ?
C1 N3 C21 121.4(2) . . ?
C14 N3 C21 113.0(2) . . ?

loop_
_geom_bond_atom_site_label_1
_geom_bond_atom_site_label_2
_geom_bond_distance
_geom_bond_site_symmetry_2
_geom_bond_publ_flag
Lu1 Al1 2.9881(10) . ?
Lu1 C1 2.715(3) . ?
Lu1 C40 2.479(3) . ?
Lu1 C42 2.485(4) . ?
Lu1 C43 2.805(4) . ?
Lu1 C48 2.308(8) . ?
Lu1 C48' 2.276(15) . ?
Lu1 N1 2.234(2) . ?
Lu1 N2 2.297(2) . ?
Lu1 H40A 2.36(3) . ?
Lu1 H40B 2.35(4) . ?
Al1 C40 2.088(4) . ?
Al1 C42 2.102(4) . ?
Al1 C44 1.984(4) . ?
Al1 C46 1.963(4) . ?
C1 N1 1.358(3) . ?
C1 N2 1.344(4) . ?
C1 N3 1.372(3) . ?
C2 C3 1.421(4) . ?
C2 C7 1.408(4) . ?
C2 N1 1.431(4) . ?
C3 C4 1.392(4) . ?
C3 C8 1.518(4) . ?
C4 H4 0.9500 . ?
C4 C5 1.379(5) . ?
C5 H5 0.9500 . ?
C5 C6 1.369(5) . ?
C6 H6 0.9500 . ?
C6 C7 1.400(5) . ?
C7 C11 1.511(5) . ?
C8 H8 1.0000 . ?
C8 C9 1.533(4) . ?
C8 C10 1.533(4) . ?
C9 H9A 0.9800 . ?
C9 H9B 0.9800 . ?
C9 H9C 0.9800 . ?
C10 H10A 0.9800 . ?
C10 H10B 0.9800 . ?
C10 H10C 0.9800 . ?
C11 H11 1.0000 . ?
C11 C12 1.538(5) . ?
C11 C13 1.529(5) . ?
C12 H12A 0.9800 . ?
C12 H12B 0.9800 . ?
C12 H12C 0.9800 . ?
C13 H13A 0.9800 . ?
C13 H13B 0.9800 . ?
C13 H13C 0.9800 . ?
C14 H14A 0.9900 . ?
C14 H14B 0.9900 . ?
C14 C15 1.512(4) . ?
C14 N3 1.476(3) . ?
C15 C16 1.378(4) . ?
C15 C20 1.388(4) . ?
C16 H16 0.9500 . ?
C16 C17 1.388(4) . ?
C17 H17 0.9500 . ?
C17 C18 1.369(4) . ?
C18 H18 0.9500 . ?
C18 C19 1.375(4) . ?
C19 H19 0.9500 . ?
C19 C20 1.379(4) . ?
C20 H20 0.9500 . ?
C21 H21A 0.9900 . ?
C21 H21B 0.9900 . ?
C21 C22 1.505(4) . ?
C21 N3 1.480(4) . ?
C22 C23 1.384(4) . ?
C22 C27 1.387(4) . ?
C23 H23 0.9500 . ?
C23 C24 1.394(5) . ?
C24 H24 0.9500 . ?
C24 C25 1.369(6) . ?
C25 H25 0.9500 . ?
C25 C26 1.368(6) . ?
C26 H26 0.9500 . ?
C26 C27 1.384(5) . ?
C27 H27 0.9500 . ?
C28 C29 1.406(4) . ?
C28 C33 1.412(4) . ?
C28 N2 1.431(3) . ?
C29 C30 1.389(4) . ?
C29 C34 1.529(4) . ?
C30 H30 0.9500 . ?
C30 C31 1.378(5) . ?
C31 H31 0.9500 . ?
C31 C32 1.369(5) . ?
C32 H32 0.9500 . ?
C32 C33 1.393(4) . ?
C33 C37 1.509(4) . ?
C34 H34 1.0000 . ?
C34 C35 1.530(4) . ?
C34 C36 1.531(5) . ?
C35 H35A 0.9800 . ?
C35 H35B 0.9800 . ?
C35 H35C 0.9800 . ?
C36 H36A 0.9800 . ?
C36 H36B 0.9800 . ?
C36 H36C 0.9800 . ?
C37 H37 1.0000 . ?
C37 C38 1.528(4) . ?
C37 C39 1.540(5) . ?
C38 H38A 0.9800 . ?
C38 H38B 0.9800 . ?
C38 H38C 0.9800 . ?
C39 H39A 0.9800 . ?
C39 H39B 0.9800 . ?
C39 H39C 0.9800 . ?
C40 C41 1.548(5) . ?
C40 H40A 0.96(4) . ?
C40 H40B 1.02(4) . ?
C41 H41A 0.9800 . ?
C41 H41B 0.9800 . ?
C41 H41C 0.9800 . ?
C42 C43 1.534(6) . ?
C43 H43A 0.9800 . ?
C43 H43B 0.9800 . ?
C43 H43C 0.9800 . ?
C44 H44A 0.9900 . ?
C44 H44B 0.9900 . ?
C44 C45 1.517(6) . ?
C45 H45A 0.9800 . ?
C45 H45B 0.9800 . ?
C45 H45C 0.9800 . ?
C46 H46A 0.9900 . ?
C46 H46B 0.9900 . ?
C46 C47 1.533(6) . ?
C47 H47A 0.9800 . ?
C47 H47B 0.9800 . ?
C47 H47C 0.9800 . ?
C48 H48A 0.9900 . ?
C48 H48B 0.9900 . ?
C48 C49 1.522(3) . ?
C49 H49A 0.9800 . ?
C49 H49B 0.9800 . ?
C49 H49C 0.9800 . ?
C48' H48C 0.9900 . ?
C48' H48D 0.9900 . ?
C48' C49' 1.526(3) . ?
C49' H49D 0.9800 . ?
C49' H49E 0.9800 . ?
C49' H49F 0.9800 . ?

loop_
_geom_torsion_atom_site_label_1
_geom_torsion_atom_site_label_2
_geom_torsion_atom_site_label_3
_geom_torsion_atom_site_label_4
_geom_torsion
_geom_torsion_site_symmetry_1
_geom_torsion_site_symmetry_2
_geom_torsion_site_symmetry_3
_geom_torsion_site_symmetry_4
_geom_torsion_publ_flag
Lu1 C1 N1 C2 -164.6(3) . . . . ?
Lu1 C1 N2 C28 -167.5(3) . . . . ?
Lu1 C1 N3 C14 121.8(8) . . . . ?
Lu1 C1 N3 C21 -44.5(10) . . . . ?
Al1 C42 C43 Lu1 -75.0(2) . . . . ?
C2 C3 C4 C5 -2.0(5) . . . . ?
C2 C3 C8 C9 75.6(3) . . . . ?
C2 C3 C8 C10 -161.3(3) . . . . ?
C2 C7 C11 C12 121.0(3) . . . . ?
C2 C7 C11 C13 -115.8(3) . . . . ?
C3 C2 C7 C6 -3.8(4) . . . . ?
C3 C2 C7 C11 178.3(3) . . . . ?
C3 C2 N1 Lu1 -97.7(3) . . . . ?
C3 C2 N1 C1 59.3(4) . . . . ?
C3 C4 C5 C6 -1.1(5) . . . . ?
C4 C3 C8 C9 -100.8(3) . . . . ?
C4 C3 C8 C10 22.4(4) . . . . ?
C4 C5 C6 C7 1.9(6) . . . . ?
C5 C6 C7 C2 0.5(5) . . . . ?
C5 C6 C7 C11 178.5(3) . . . . ?
C6 C7 C11 C12 -56.9(4) . . . . ?
C6 C7 C11 C13 66.3(4) . . . . ?
C7 C2 C3 C4 4.5(4) . . . . ?
C7 C2 C3 C8 -172.0(3) . . . . ?
C7 C2 N1 Lu1 78.0(4) . . . . ?
C7 C2 N1 C1 -125.0(3) . . . . ?
C8 C3 C4 C5 174.5(3) . . . . ?
C14 C15 C16 C17 178.1(3) . . . . ?
C14 C15 C20 C19 -178.6(3) . . . . ?
C15 C14 N3 C1 138.6(3) . . . . ?
C15 C14 N3 C21 -54.1(3) . . . . ?
C15 C16 C17 C18 0.0(5) . . . . ?
C16 C15 C20 C19 -0.4(5) . . . . ?
C16 C17 C18 C19 0.5(5) . . . . ?
C17 C18 C19 C20 -1.0(5) . . . . ?
C18 C19 C20 C15 1.0(5) . . . . ?
C20 C15 C16 C17 0.0(4) . . . . ?
C21 C22 C23 C24 175.3(3) . . . . ?
C21 C22 C27 C26 -174.8(3) . . . . ?
C22 C21 N3 C1 100.1(3) . . . . ?
C22 C21 N3 C14 -67.6(3) . . . . ?
C22 C23 C24 C25 -1.0(6) . . . . ?
C23 C22 C27 C26 0.5(5) . . . . ?
C23 C24 C25 C26 1.3(6) . . . . ?
C24 C25 C26 C27 -0.7(6) . . . . ?
C25 C26 C27 C22 -0.2(6) . . . . ?
C27 C22 C23 C24 0.1(5) . . . . ?
C28 C29 C30 C31 2.8(5) . . . . ?
C28 C29 C34 C35 -119.6(3) . . . . ?
C28 C29 C34 C36 116.6(3) . . . . ?
C28 C33 C37 C38 -121.5(3) . . . . ?
C28 C33 C37 C39 115.9(3) . . . . ?
C29 C28 C33 C32 3.6(4) . . . . ?
C29 C28 C33 C37 -176.0(3) . . . . ?
C29 C28 N2 Lu1 100.2(3) . . . . ?
C29 C28 N2 C1 -98.5(3) . . . . ?
C29 C30 C31 C32 1.1(5) . . . . ?
C30 C29 C34 C35 61.0(4) . . . . ?
C30 C29 C34 C36 -62.8(4) . . . . ?
C30 C31 C32 C33 -2.7(5) . . . . ?
C31 C32 C33 C28 0.3(5) . . . . ?
C31 C32 C33 C37 180.0(3) . . . . ?
C32 C33 C37 C38 58.8(4) . . . . ?
C32 C33 C37 C39 -63.8(4) . . . . ?
C33 C28 C29 C30 -5.2(4) . . . . ?
C33 C28 C29 C34 175.5(3) . . . . ?
C33 C28 N2 Lu1 -75.7(4) . . . . ?
C33 C28 N2 C1 85.7(4) . . . . ?
C34 C29 C30 C31 -177.8(3) . . . . ?
N1 C1 N2 Lu1 -12.6(2) . . . . ?
N1 C1 N2 C28 179.8(3) . . . . ?
N1 C1 N3 C14 -166.6(2) . . . . ?
N1 C1 N3 C21 27.1(4) . . . . ?
N1 C2 C3 C4 -179.8(3) . . . . ?
N1 C2 C3 C8 3.7(4) . . . . ?
N1 C2 C7 C6 -179.5(3) . . . . ?
N1 C2 C7 C11 2.6(4) . . . . ?
N2 C1 N1 Lu1 13.0(2) . . . . ?
N2 C1 N1 C2 -151.6(2) . . . . ?
N2 C1 N3 C14 15.6(4) . . . . ?
N2 C1 N3 C21 -150.6(3) . . . . ?
N2 C28 C29 C30 178.9(3) . . . . ?
N2 C28 C29 C34 -0.5(4) . . . . ?
N2 C28 C33 C32 179.4(3) . . . . ?
N2 C28 C33 C37 -0.2(4) . . . . ?
N3 C1 N1 Lu1 -165.0(2) . . . . ?
N3 C1 N1 C2 30.4(4) . . . . ?
N3 C1 N2 Lu1 165.3(2) . . . . ?
N3 C1 N2 C28 -2.2(4) . . . . ?
N3 C14 C15 C16 128.7(3) . . . . ?
N3 C14 C15 C20 -53.1(4) . . . . ?
N3 C21 C22 C23 115.3(3) . . . . ?
N3 C21 C22 C27 -69.6(4) . . . . ?
